data_4312695
loop_
_publ_author_name
'Cristina Sens'
'Montserrat Rodr\'iguez'
'Isabel Romero'
'Antoni Llobet'
'Teodor Parella'
'Jordi Benet-Buchholz'

_publ_contact_author
;
    Dr. Benet-Buchholz, Jordi
    Bayer Industry Services    
    Analytics X-Ray Laboratory
    Geb. Q18, Raum 490
    BAYER AG
    D-51368 Leverkusen, Germany
;
_publ_contact_author_email jordi.benet-buchholz.jb@bayerindustry.de
_publ_contact_author_fax '049 214 30 50677'
_publ_contact_author_phone '049 214 30 65852'
_publ_section_title
;
 Synthesis, Structure, and Acid-Base and Redox Properties of a Family of
 New Ru(II) Isomeric Complexes Containing the Trpy and the Dinucleating
 Hbpp Ligands
;
_journal_name_full 'Inorganic Chemistry'
_journal_page_first 8385
_journal_page_last 8394
_journal_paper_doi 10.1021/ic0346836
_journal_volume 42
_journal_year 2003
_chemical_formula_sum 'C35 H29 F12 N9 P2 Ru'
_chemical_formula_weight 966.68
_chemical_name_common in-[RuII(py)(Hbpp)(trpy)](PF6)2
_chemical_name_systematic
; 
 In-(2,2':6',2"-terpyridine)(bis-3,5(2-pyridyl)pyrazole)(pyridine)Ruthenium
 hexafluorophosphate 
;
_space_group_IT_number 14
_symmetry_cell_setting monoclinic
_symmetry_space_group_name_Hall '-P 2ybc'
_symmetry_space_group_name_H-M 'P 1 21/c 1'
_atom_sites_solution_hydrogens geom
_atom_sites_solution_primary direct
_atom_sites_solution_secondary difmap
_audit_creation_method SHELXL-97
_cell_angle_alpha 90.00
_cell_angle_beta 92.2030(10)
_cell_angle_gamma 90.00
_cell_formula_units_Z 4
_cell_length_a 15.7019(5)
_cell_length_b 16.8008(6)
_cell_length_c 14.2793(5)
_cell_measurement_reflns_used 11832
_cell_measurement_temperature 153(2)
_cell_measurement_theta_max 3.47
_cell_measurement_theta_min 1.78
_cell_volume 3764.2(2)
_computing_cell_refinement 'Bruker SAINT program Vers. 5.0'
_computing_data_collection 'Bruker SMART CCD area detector system'
_computing_data_reduction 'Bruker SAINT program Vers. 5.0'
_computing_molecular_graphics 'SHELXL-97 (Sheldrick, 1997)'
_computing_publication_material 'SHELXL-97 (Sheldrick, 1997)'
_computing_structure_refinement 'SHELXL-97 (Sheldrick, 1997)'
_computing_structure_solution 'SHELXS-97 (Sheldrick, 1990)'
_diffrn_ambient_temperature 153(2)
_diffrn_detector_area_resol_mean 512
_diffrn_detector_type 'Smart 1000 CCD area detector'
_diffrn_measured_fraction_theta_full 0.946
_diffrn_measured_fraction_theta_max 0.946
_diffrn_measurement_device_type 'four-circle diffractometer Bruker P4'
_diffrn_measurement_method
;
 Fullsphere data collection, phi and omega scans,
 in omega at 0.3 deg scan width, three runs with 98, 67 and 67 frames, phi=0 deg
 in phi at 0.3 deg scan width, two runs with 1207 frames, omega=-32 deg
;
_diffrn_measurement_specimen_support 'magnetic support whith 20 micron nylon fiber cryoloop'
_diffrn_radiation_monochromator graphite
_diffrn_radiation_type MoK\a
_diffrn_radiation_wavelength 0.71073
_diffrn_reflns_av_R_equivalents 0.0831
_diffrn_reflns_av_sigmaI/netI 0.0771
_diffrn_reflns_limit_h_max 22
_diffrn_reflns_limit_h_min -22
_diffrn_reflns_limit_k_max 23
_diffrn_reflns_limit_k_min -23
_diffrn_reflns_limit_l_max 20
_diffrn_reflns_limit_l_min -20
_diffrn_reflns_number 52394
_diffrn_reflns_theta_full 31.47
_diffrn_reflns_theta_max 31.47
_diffrn_reflns_theta_min 1.78
_diffrn_source 'rotating anode X-ray tube'
_diffrn_source_current 250
_diffrn_source_power 50
_diffrn_source_size '10 mm x 0.5 mm fine focus'
_diffrn_source_type 'MACScience Co. M18X-HF'
_exptl_absorpt_coefficient_mu 0.603
_exptl_absorpt_correction_T_max 1.000000
_exptl_absorpt_correction_T_min 0.511432
_exptl_absorpt_correction_type empirical
_exptl_crystal_colour violet
_exptl_crystal_density_diffrn 1.706
_exptl_crystal_density_method 'not measured'
_exptl_crystal_description needle
_exptl_crystal_F_000 1936
_exptl_crystal_preparation
;
 Slow evaporation of acetonitril/diethylether at room temperature
;
_exptl_crystal_size_max 0.9
_exptl_crystal_size_mid 0.7
_exptl_crystal_size_min 0.3
_refine_diff_density_max 1.229
_refine_diff_density_min -0.917
_refine_diff_density_rms 0.101
_refine_ls_extinction_method none
_refine_ls_goodness_of_fit_ref 0.991
_refine_ls_hydrogen_treatment mixed
_refine_ls_matrix_type full
_refine_ls_number_parameters 654
_refine_ls_number_reflns 11832
_refine_ls_number_restraints 0
_refine_ls_restrained_S_all 0.991
_refine_ls_R_factor_all 0.0892
_refine_ls_R_factor_gt 0.0516
_refine_ls_shift/su_max 0.003
_refine_ls_shift/su_mean 0.000
_refine_ls_structure_factor_coef Fsqd
_refine_ls_weighting_details 'calc w=1/[\s^2^(Fo^2^)+(0.0491P)^2^+0.0000P] where P=(Fo^2^+2Fc^2^)/3'
_refine_ls_weighting_scheme calc
_refine_ls_wR_factor_gt 0.0948
_refine_ls_wR_factor_ref 0.1049
_reflns_number_gt 8355
_reflns_number_total 11832
_reflns_threshold_expression >2sigma(I)
_cod_data_source_file ic0346836si20031001_115428_4.cif
_cod_data_source_block inpygig
_cod_depositor_comments
;
The following automatic conversions were performed:

'_symmetry_cell_setting' value 'Monoclinic' changed to 'monoclinic'
according to the built-in table from CIF Core dictionary named
'cif_core.dic' version 2.4.1 from 2010-06-29.

Automatic conversion script
Id: cif_fix_values 1646 2011-03-28 12:23:43Z adriana 

The following automatic conversions were performed:

data name '_diffrn_measurement_specimen_suppport' was replaced with
'_diffrn_measurement_specimen_support' as specified in the
replacement file 'data/replacement-values/replacement_tags.lst'.

Automatic conversion script
Id: cif_correct_tags 9268 2022-04-12 08:56:07Z antanas 
;
_cod_database_code 4312695

loop_
_symmetry_equiv_pos_as_xyz
'x, y, z'
'-x, y+1/2, -z+1/2'
'-x, -y, -z'
'x, -y-1/2, z-1/2'

loop_
_atom_site_label
_atom_site_type_symbol
_atom_site_fract_x
_atom_site_fract_y
_atom_site_fract_z
_atom_site_U_iso_or_equiv
_atom_site_adp_type
_atom_site_occupancy
_atom_site_symmetry_multiplicity
_atom_site_calc_flag
_atom_site_refinement_flags
_atom_site_disorder_assembly
_atom_site_disorder_group
Ru1 Ru 0.234253(12) 0.478089(11) 0.160573(13) 0.01658(6) Uani 1 1 d . . .
N1 N 0.30773(13) 0.58094(12) 0.17264(14) 0.0198(4) Uani 1 1 d . . .
C1 C 0.39107(16) 0.57425(15) 0.14957(17) 0.0212(5) Uani 1 1 d . . .
N2 N 0.35475(13) 0.43776(12) 0.12962(14) 0.0198(4) Uani 1 1 d . . .
C2 C 0.44467(19) 0.63917(17) 0.1471(2) 0.0277(6) Uani 1 1 d . . .
H2A H 0.494(3) 0.632(2) 0.128(3) 0.056(12) Uiso 1 1 d . . .
N3 N 0.39350(14) 0.36700(14) 0.11600(16) 0.0219(5) Uani 1 1 d . . .
H3A H 0.365(3) 0.328(2) 0.117(3) 0.059(13) Uiso 1 1 d . . .
C3 C 0.4140(2) 0.71319(18) 0.1673(2) 0.0330(7) Uani 1 1 d . . .
H3B H 0.449(2) 0.7585(19) 0.168(2) 0.034(9) Uiso 1 1 d . . .
N4 N 0.61962(16) 0.32908(17) 0.08514(18) 0.0366(6) Uani 1 1 d . . .
C4 C 0.3296(2) 0.72136(17) 0.1895(2) 0.0314(6) Uani 1 1 d . . .
H4B H 0.305(2) 0.771(2) 0.195(2) 0.041(9) Uiso 1 1 d . . .
N5 N 0.24127(14) 0.45428(13) 0.30279(15) 0.0218(4) Uani 1 1 d . . .
C5 C 0.27837(18) 0.65407(16) 0.1913(2) 0.0266(6) Uani 1 1 d . . .
H5A H 0.221(2) 0.6591(17) 0.209(2) 0.024(7) Uiso 1 1 d . . .
N6 N 0.12664(13) 0.52481(12) 0.19869(13) 0.0174(4) Uani 1 1 d . . .
C6 C 0.41680(16) 0.49237(15) 0.12930(17) 0.0210(5) Uani 1 1 d . . .
N7 N 0.18669(13) 0.52273(12) 0.03285(14) 0.0189(4) Uani 1 1 d . . .
C7 C 0.49581(17) 0.45639(16) 0.11428(19) 0.0243(5) Uani 1 1 d . . .
H7A H 0.552(2) 0.4819(19) 0.114(2) 0.039(9) Uiso 1 1 d . . .
N8 N 0.17206(13) 0.37087(12) 0.13005(14) 0.0187(4) Uani 1 1 d . . .
C8 C 0.47891(16) 0.37609(16) 0.10684(18) 0.0231(5) Uani 1 1 d . . .
C9 C 0.53662(17) 0.30875(17) 0.09233(18) 0.0256(6) Uani 1 1 d . . .
C10 C 0.5076(2) 0.23133(19) 0.0876(2) 0.0344(7) Uani 1 1 d . . .
H10A H 0.454(2) 0.2209(17) 0.091(2) 0.025(8) Uiso 1 1 d . . .
C11 C 0.5667(3) 0.1708(2) 0.0744(3) 0.0463(9) Uani 1 1 d . . .
H11A H 0.551(2) 0.117(2) 0.075(2) 0.048(10) Uiso 1 1 d . . .
C12 C 0.6510(3) 0.1912(2) 0.0653(2) 0.0479(9) Uani 1 1 d . . .
H12A H 0.691(3) 0.157(2) 0.059(3) 0.058(12) Uiso 1 1 d . . .
C13 C 0.6742(2) 0.2695(2) 0.0709(2) 0.0445(8) Uani 1 1 d . . .
H13A H 0.728(2) 0.287(2) 0.062(2) 0.046(10) Uiso 1 1 d . . .
C14 C 0.17160(17) 0.47969(15) 0.34941(17) 0.0217(5) Uani 1 1 d . . .
C15 C 0.1659(2) 0.46884(18) 0.44503(19) 0.0304(6) Uani 1 1 d . . .
H15A H 0.120(2) 0.4892(18) 0.473(2) 0.030(8) Uiso 1 1 d . . .
C16 C 0.2321(2) 0.4317(2) 0.4949(2) 0.0414(8) Uani 1 1 d . . .
H16A H 0.234(3) 0.427(2) 0.553(3) 0.060(12) Uiso 1 1 d . . .
C17 C 0.3019(2) 0.4068(2) 0.4485(2) 0.0424(8) Uani 1 1 d . . .
H17A H 0.343(2) 0.383(2) 0.475(3) 0.050(11) Uiso 1 1 d . . .
C18 C 0.3053(2) 0.41824(19) 0.3527(2) 0.0324(6) Uani 1 1 d . . .
H18A H 0.358(2) 0.4013(19) 0.314(2) 0.037(9) Uiso 1 1 d . . .
C19 C 0.10520(16) 0.51844(15) 0.28983(17) 0.0205(5) Uani 1 1 d . . .
C20 C 0.07369(15) 0.55908(14) 0.13302(17) 0.0184(5) Uani 1 1 d . . .
C21 C -0.00523(17) 0.58728(16) 0.1580(2) 0.0245(5) Uani 1 1 d . . .
H21A H -0.0385(19) 0.6113(16) 0.1157(19) 0.020(7) Uiso 1 1 d . . .
C22 C -0.02924(18) 0.57897(17) 0.2502(2) 0.0258(6) Uani 1 1 d . . .
H22A H -0.081(2) 0.5969(18) 0.263(2) 0.032(8) Uiso 1 1 d . . .
C23 C 0.02577(18) 0.54473(16) 0.3163(2) 0.0237(5) Uani 1 1 d . . .
H23A H 0.009(2) 0.5409(17) 0.372(2) 0.026(8) Uiso 1 1 d . . .
C24 C 0.10930(16) 0.55953(14) 0.03949(17) 0.0190(5) Uani 1 1 d . . .
C25 C 0.06817(19) 0.59456(16) -0.03807(19) 0.0263(6) Uani 1 1 d . . .
H25A H 0.014(2) 0.6213(19) -0.032(2) 0.035(8) Uiso 1 1 d . . .
C26 C 0.1065(2) 0.59208(17) -0.1235(2) 0.0312(6) Uani 1 1 d . . .
H26A H 0.081(2) 0.616(2) -0.175(3) 0.053(11) Uiso 1 1 d . . .
C27 C 0.1841(2) 0.55526(18) -0.1301(2) 0.0309(6) Uani 1 1 d . . .
H27A H 0.213(2) 0.5495(18) -0.187(2) 0.029(8) Uiso 1 1 d . . .
C28 C 0.22265(18) 0.52175(17) -0.05104(19) 0.0255(5) Uani 1 1 d . . .
H28A H 0.2751(19) 0.5017(15) -0.0507(18) 0.014(7) Uiso 1 1 d . . .
C29 C 0.18388(18) 0.33484(16) 0.04677(18) 0.0230(5) Uani 1 1 d . . .
H29A H 0.223(2) 0.3603(18) 0.007(2) 0.032(8) Uiso 1 1 d . . .
C30 C 0.1422(2) 0.26574(16) 0.0197(2) 0.0292(6) Uani 1 1 d . . .
H30A H 0.152(2) 0.2427(18) -0.037(2) 0.034(9) Uiso 1 1 d . . .
C31 C 0.0856(2) 0.23104(17) 0.0796(2) 0.0308(6) Uani 1 1 d . . .
H31A H 0.055(2) 0.1829(19) 0.055(2) 0.037(9) Uiso 1 1 d . . .
C32 C 0.07309(18) 0.26699(16) 0.1648(2) 0.0267(6) Uani 1 1 d . . .
H32A H 0.033(2) 0.2459(18) 0.209(2) 0.029(8) Uiso 1 1 d . . .
C33 C 0.11730(16) 0.33606(15) 0.18790(19) 0.0221(5) Uani 1 1 d . . .
H33A H 0.1099(19) 0.3623(17) 0.248(2) 0.026(8) Uiso 1 1 d . . .
P1 P 0.10016(5) 0.66216(5) 0.60612(5) 0.03048(17) Uani 1 1 d . . .
F1 F 0.13020(17) 0.57522(14) 0.64636(15) 0.0493(7) Uani 0.897(4) 1 d P A 1
F2 F 0.0700(2) 0.74421(14) 0.56691(18) 0.0704(11) Uani 0.897(4) 1 d P A 1
F4 F 0.01473(15) 0.64975(17) 0.65999(18) 0.0600(8) Uani 0.897(4) 1 d P A 1
F6 F 0.18780(18) 0.6667(2) 0.5563(2) 0.0831(11) Uani 0.897(4) 1 d P A 1
F1' F 0.058(2) 0.6017(18) 0.657(2) 0.079(9) Uiso 0.103(4) 1 d P A 2
F2' F 0.1568(15) 0.7409(13) 0.5562(14) 0.051(6) Uiso 0.103(4) 1 d P A 2
F4' F 0.0111(17) 0.7202(16) 0.6074(18) 0.067(7) Uiso 0.103(4) 1 d P A 2
F6' F 0.1741(15) 0.6167(14) 0.6186(16) 0.056(6) Uiso 0.103(4) 1 d P A 2
F3 F 0.13953(15) 0.70436(13) 0.69819(14) 0.0613(6) Uani 1 1 d . A .
F5 F 0.05892(16) 0.61861(13) 0.51668(14) 0.0668(7) Uani 1 1 d . A .
P2 P 0.31257(5) 0.32232(4) 0.77269(5) 0.02658(15) Uani 1 1 d . . .
F7 F 0.24138(12) 0.38589(12) 0.74035(15) 0.0484(5) Uani 1 1 d . . .
F8 F 0.38388(12) 0.25836(11) 0.80170(15) 0.0474(5) Uani 1 1 d . . .
F9 F 0.33189(13) 0.37019(14) 0.86764(14) 0.0571(6) Uani 1 1 d . . .
F10 F 0.24190(13) 0.27086(14) 0.82081(15) 0.0563(6) Uani 1 1 d . . .
F11 F 0.29476(12) 0.27495(12) 0.67570(13) 0.0455(5) Uani 1 1 d . . .
F12 F 0.38304(11) 0.37388(11) 0.72301(14) 0.0419(4) Uani 1 1 d . . .
C1L C 0.4324(3) 0.5508(3) 0.6446(3) 0.0606(11) Uani 1 1 d . . .
C2L C 0.3505(3) 0.5599(3) 0.6816(4) 0.0693(12) Uani 1 1 d . . .
H2L1 H 0.3548 0.5930 0.7380 0.104 Uiso 1 1 calc R . .
H2L2 H 0.3278 0.5075 0.6976 0.104 Uiso 1 1 calc R . .
H2L3 H 0.3123 0.5854 0.6348 0.104 Uiso 1 1 calc R . .
N1L N 0.4969(3) 0.5423(4) 0.6148(4) 0.118(2) Uani 1 1 d . . .

loop_
_atom_site_aniso_label
_atom_site_aniso_U_11
_atom_site_aniso_U_22
_atom_site_aniso_U_33
_atom_site_aniso_U_23
_atom_site_aniso_U_13
_atom_site_aniso_U_12
Ru1 0.01442(9) 0.01636(9) 0.01876(9) 0.00163(8) -0.00184(6) -0.00018(8)
N1 0.0158(10) 0.0199(10) 0.0230(10) 0.0014(8) -0.0061(8) -0.0017(8)
C1 0.0192(12) 0.0235(12) 0.0203(12) 0.0029(10) -0.0068(10) -0.0030(10)
N2 0.0180(10) 0.0200(10) 0.0213(10) 0.0030(8) -0.0006(8) 0.0001(8)
C2 0.0212(14) 0.0278(14) 0.0335(15) 0.0052(11) -0.0077(12) -0.0069(11)
N3 0.0171(11) 0.0216(11) 0.0269(11) 0.0010(9) 0.0002(9) 0.0009(9)
C3 0.0318(16) 0.0261(14) 0.0404(17) 0.0059(12) -0.0091(13) -0.0087(12)
N4 0.0225(12) 0.0489(16) 0.0387(14) 0.0014(12) 0.0030(11) 0.0049(11)
C4 0.0330(16) 0.0204(13) 0.0399(16) -0.0010(12) -0.0087(13) -0.0038(12)
N5 0.0203(11) 0.0203(10) 0.0244(11) 0.0009(8) -0.0046(9) 0.0000(8)
C5 0.0255(14) 0.0204(13) 0.0335(15) -0.0009(11) -0.0039(12) -0.0006(11)
N6 0.0192(10) 0.0141(9) 0.0187(9) -0.0009(8) -0.0011(8) -0.0021(8)
C6 0.0174(12) 0.0244(13) 0.0208(12) 0.0045(9) -0.0036(9) -0.0017(10)
N7 0.0189(10) 0.0162(9) 0.0214(10) 0.0013(8) -0.0001(8) -0.0040(9)
C7 0.0157(12) 0.0318(14) 0.0254(13) 0.0034(10) -0.0004(10) -0.0016(10)
N8 0.0151(10) 0.0176(10) 0.0230(10) 0.0033(8) -0.0036(8) 0.0026(8)
C8 0.0167(12) 0.0307(14) 0.0220(12) 0.0039(10) -0.0002(10) 0.0027(10)
C9 0.0233(13) 0.0313(14) 0.0225(12) 0.0014(11) 0.0033(10) 0.0051(11)
C10 0.0340(17) 0.0321(16) 0.0380(17) -0.0025(13) 0.0122(14) 0.0006(13)
C11 0.062(2) 0.0327(18) 0.0447(19) -0.0061(15) 0.0112(17) 0.0045(17)
C12 0.047(2) 0.057(2) 0.0404(19) -0.0036(16) 0.0093(16) 0.0270(19)
C13 0.0267(16) 0.064(2) 0.0432(19) -0.0041(17) 0.0082(14) 0.0092(16)
C14 0.0245(12) 0.0196(12) 0.0206(11) -0.0009(10) -0.0030(9) -0.0018(11)
C15 0.0371(16) 0.0314(15) 0.0229(13) 0.0018(11) 0.0029(12) 0.0033(13)
C16 0.055(2) 0.0461(19) 0.0226(15) 0.0060(14) -0.0051(14) 0.0066(17)
C17 0.046(2) 0.052(2) 0.0286(16) 0.0120(14) -0.0101(14) 0.0160(17)
C18 0.0300(16) 0.0363(16) 0.0302(15) 0.0054(12) -0.0083(12) 0.0086(13)
C19 0.0223(12) 0.0171(11) 0.0220(11) -0.0001(10) -0.0008(9) -0.0024(10)
C20 0.0168(12) 0.0152(11) 0.0227(12) -0.0001(9) -0.0056(9) -0.0011(9)
C21 0.0201(13) 0.0212(13) 0.0316(14) -0.0012(11) -0.0071(11) 0.0048(10)
C22 0.0196(13) 0.0254(13) 0.0324(14) -0.0071(11) 0.0022(11) 0.0012(11)
C23 0.0239(13) 0.0244(13) 0.0231(13) -0.0033(10) 0.0041(11) -0.0011(10)
C24 0.0190(12) 0.0137(11) 0.0238(12) 0.0002(9) -0.0042(10) -0.0020(9)
C25 0.0293(15) 0.0225(13) 0.0266(13) 0.0029(10) -0.0067(11) 0.0010(11)
C26 0.0392(17) 0.0289(15) 0.0247(14) 0.0062(11) -0.0082(12) 0.0005(13)
C27 0.0388(17) 0.0339(15) 0.0201(13) 0.0044(11) 0.0020(12) -0.0049(13)
C28 0.0243(13) 0.0263(13) 0.0260(13) 0.0032(11) 0.0027(10) -0.0009(12)
C29 0.0244(13) 0.0232(13) 0.0211(12) 0.0018(10) -0.0028(10) -0.0006(10)
C30 0.0371(16) 0.0244(14) 0.0254(14) -0.0034(11) -0.0076(12) -0.0024(12)
C31 0.0341(16) 0.0235(14) 0.0339(15) 0.0018(12) -0.0100(13) -0.0072(12)
C32 0.0229(13) 0.0215(13) 0.0355(15) 0.0069(11) -0.0016(12) -0.0046(11)
C33 0.0210(13) 0.0192(12) 0.0259(13) 0.0028(10) -0.0021(10) 0.0012(10)
P1 0.0280(4) 0.0415(4) 0.0218(3) 0.0011(3) -0.0011(3) -0.0009(3)
F1 0.0595(16) 0.0461(13) 0.0411(12) 0.0104(10) -0.0132(11) 0.0080(12)
F2 0.124(3) 0.0306(12) 0.0546(16) 0.0047(11) -0.0273(17) 0.0127(14)
F4 0.0339(13) 0.076(2) 0.0713(17) -0.0200(14) 0.0236(12) -0.0121(13)
F6 0.0547(17) 0.121(3) 0.076(2) 0.0205(18) 0.0390(15) -0.0018(17)
F3 0.0796(16) 0.0634(14) 0.0393(11) 0.0010(10) -0.0178(11) -0.0369(13)
F5 0.0872(17) 0.0660(14) 0.0439(11) -0.0290(10) -0.0400(11) 0.0426(13)
P2 0.0214(3) 0.0268(4) 0.0314(4) -0.0037(3) -0.0018(3) -0.0021(3)
F7 0.0306(10) 0.0459(11) 0.0682(13) -0.0042(10) -0.0051(9) 0.0130(9)
F8 0.0360(10) 0.0351(10) 0.0697(14) 0.0068(9) -0.0166(10) 0.0025(8)
F9 0.0450(12) 0.0800(16) 0.0461(11) -0.0314(11) -0.0018(9) -0.0040(11)
F10 0.0392(11) 0.0726(15) 0.0573(13) 0.0150(11) 0.0040(10) -0.0226(11)
F11 0.0367(10) 0.0512(12) 0.0479(11) -0.0226(9) -0.0089(9) 0.0006(9)
F12 0.0326(10) 0.0390(10) 0.0547(11) 0.0040(9) 0.0076(9) -0.0057(8)
C1L 0.051(3) 0.077(3) 0.053(2) 0.007(2) -0.005(2) -0.014(2)
C2L 0.067(3) 0.048(2) 0.093(3) 0.003(2) -0.003(3) 0.006(2)
N1L 0.065(3) 0.194(6) 0.095(4) 0.018(4) 0.003(3) -0.020(4)

loop_
_atom_type_symbol
_atom_type_description
_atom_type_scat_dispersion_real
_atom_type_scat_dispersion_imag
_atom_type_scat_source
C C 0.0033 0.0016 'International Tables Vol C Tables 4.2.6.8 and 6.1.1.4'
H H 0.0000 0.0000 'International Tables Vol C Tables 4.2.6.8 and 6.1.1.4'
N N 0.0061 0.0033 'International Tables Vol C Tables 4.2.6.8 and 6.1.1.4'
F F 0.0171 0.0103 'International Tables Vol C Tables 4.2.6.8 and 6.1.1.4'
P P 0.1023 0.0942 'International Tables Vol C Tables 4.2.6.8 and 6.1.1.4'
Ru Ru -1.2594 0.8363 'International Tables Vol C Tables 4.2.6.8 and 6.1.1.4'

loop_
_geom_angle_atom_site_label_1
_geom_angle_atom_site_label_2
_geom_angle_atom_site_label_3
_geom_angle
_geom_angle_site_symmetry_1
_geom_angle_site_symmetry_3
_geom_angle_publ_flag
N6 Ru1 N5 79.55(8) . . ?
N6 Ru1 N2 173.75(8) . . ?
N5 Ru1 N2 97.56(8) . . ?
N6 Ru1 N1 97.22(8) . . ?
N5 Ru1 N1 94.06(8) . . ?
N2 Ru1 N1 77.38(8) . . ?
N6 Ru1 N7 79.34(8) . . ?
N5 Ru1 N7 158.85(8) . . ?
N2 Ru1 N7 103.32(8) . . ?
N1 Ru1 N7 87.28(8) . . ?
N6 Ru1 N8 90.13(8) . . ?
N5 Ru1 N8 92.58(8) . . ?
N2 Ru1 N8 95.56(8) . . ?
N1 Ru1 N8 170.88(8) . . ?
N7 Ru1 N8 88.78(8) . . ?
C5 N1 C1 117.5(2) . . ?
C5 N1 Ru1 125.65(18) . . ?
C1 N1 Ru1 116.41(17) . . ?
N1 C1 C2 122.2(3) . . ?
N1 C1 C6 113.5(2) . . ?
C2 C1 C6 124.3(2) . . ?
C6 N2 N3 105.7(2) . . ?
C6 N2 Ru1 116.56(17) . . ?
N3 N2 Ru1 137.47(17) . . ?
C3 C2 C1 119.6(3) . . ?
N2 N3 C8 111.4(2) . . ?
C2 C3 C4 119.2(3) . . ?
C13 N4 C9 116.5(3) . . ?
C3 C4 C5 119.0(3) . . ?
C18 N5 C14 118.3(2) . . ?
C18 N5 Ru1 127.9(2) . . ?
C14 N5 Ru1 113.78(16) . . ?
N1 C5 C4 122.6(3) . . ?
C20 N6 C19 121.8(2) . . ?
C20 N6 Ru1 119.35(16) . . ?
C19 N6 Ru1 118.80(16) . . ?
N2 C6 C7 110.7(2) . . ?
N2 C6 C1 115.9(2) . . ?
C7 C6 C1 133.3(2) . . ?
C28 N7 C24 118.1(2) . . ?
C28 N7 Ru1 128.83(18) . . ?
C24 N7 Ru1 113.01(15) . . ?
C8 C7 C6 105.3(2) . . ?
C33 N8 C29 117.2(2) . . ?
C33 N8 Ru1 123.41(17) . . ?
C29 N8 Ru1 119.38(17) . . ?
N3 C8 C7 106.9(2) . . ?
N3 C8 C9 122.9(2) . . ?
C7 C8 C9 130.3(2) . . ?
N4 C9 C10 123.4(3) . . ?
N4 C9 C8 114.6(3) . . ?
C10 C9 C8 121.9(3) . . ?
C9 C10 C11 118.3(3) . . ?
C12 C11 C10 118.5(3) . . ?
C13 C12 C11 119.3(3) . . ?
N4 C13 C12 123.9(3) . . ?
N5 C14 C15 121.4(2) . . ?
N5 C14 C19 114.7(2) . . ?
C15 C14 C19 123.9(2) . . ?
C14 C15 C16 119.4(3) . . ?
C17 C16 C15 119.2(3) . . ?
C16 C17 C18 119.9(3) . . ?
N5 C18 C17 121.7(3) . . ?
N6 C19 C23 119.5(2) . . ?
N6 C19 C14 113.1(2) . . ?
C23 C19 C14 127.4(2) . . ?
N6 C20 C21 119.8(2) . . ?
N6 C20 C24 112.7(2) . . ?
C21 C20 C24 127.5(2) . . ?
C20 C21 C22 119.2(2) . . ?
C23 C22 C21 120.2(3) . . ?
C22 C23 C19 119.5(2) . . ?
N7 C24 C25 121.5(2) . . ?
N7 C24 C20 115.5(2) . . ?
C25 C24 C20 123.0(2) . . ?
C26 C25 C24 119.1(3) . . ?
C27 C26 C25 119.4(3) . . ?
C26 C27 C28 119.4(3) . . ?
N7 C28 C27 122.5(3) . . ?
N8 C29 C30 122.8(3) . . ?
C29 C30 C31 119.3(3) . . ?
C32 C31 C30 118.4(3) . . ?
C31 C32 C33 119.3(3) . . ?
N8 C33 C32 122.9(3) . . ?
F6' P1 F1' 86.9(16) . . ?
F6' P1 F2 140.5(11) . . ?
F1' P1 F2 132.4(14) . . ?
F6' P1 F6 49.2(10) . . ?
F1' P1 F6 134.0(14) . . ?
F2 P1 F6 93.10(19) . . ?
F6' P1 F4 125.6(10) . . ?
F1' P1 F4 40.7(13) . . ?
F2 P1 F4 92.28(18) . . ?
F6 P1 F4 174.62(18) . . ?
F6' P1 F5 99.3(9) . . ?
F1' P1 F5 84.0(12) . . ?
F2 P1 F5 90.57(13) . . ?
F6 P1 F5 89.74(16) . . ?
F4 P1 F5 90.18(14) . . ?
F6' P1 F3 81.1(9) . . ?
F1' P1 F3 94.2(12) . . ?
F2 P1 F3 90.32(13) . . ?
F6 P1 F3 91.89(16) . . ?
F4 P1 F3 88.11(13) . . ?
F5 P1 F3 178.10(14) . . ?
F6' P1 F1 40.4(10) . . ?
F1' P1 F1 46.9(14) . . ?
F2 P1 F1 178.90(16) . . ?
F6 P1 F1 87.49(16) . . ?
F4 P1 F1 87.13(14) . . ?
F5 P1 F1 88.51(12) . . ?
F3 P1 F1 90.58(12) . . ?
F6' P1 F4' 172.0(12) . . ?
F1' P1 F4' 90.3(16) . . ?
F2 P1 F4' 42.1(9) . . ?
F6 P1 F4' 135.1(10) . . ?
F4 P1 F4' 50.3(9) . . ?
F5 P1 F4' 87.9(8) . . ?
F3 P1 F4' 91.7(8) . . ?
F1 P1 F4' 137.2(10) . . ?
F6' P1 F2' 91.8(13) . . ?
F1' P1 F2' 173.4(13) . . ?
F2 P1 F2' 48.6(7) . . ?
F6 P1 F2' 46.9(7) . . ?
F4 P1 F2' 138.2(7) . . ?
F5 P1 F2' 102.6(7) . . ?
F3 P1 F2' 79.3(7) . . ?
F1 P1 F2' 132.2(8) . . ?
F4' P1 F2' 90.1(12) . . ?
F10 P2 F12 179.26(12) . . ?
F10 P2 F8 90.93(12) . . ?
F12 P2 F8 89.39(11) . . ?
F10 P2 F9 91.15(12) . . ?
F12 P2 F9 89.52(12) . . ?
F8 P2 F9 90.59(12) . . ?
F10 P2 F7 89.78(12) . . ?
F12 P2 F7 89.88(11) . . ?
F8 P2 F7 178.29(12) . . ?
F9 P2 F7 90.95(12) . . ?
F10 P2 F11 90.11(12) . . ?
F12 P2 F11 89.22(11) . . ?
F8 P2 F11 89.28(11) . . ?
F9 P2 F11 178.73(12) . . ?
F7 P2 F11 89.16(11) . . ?
N1L C1L C2L 178.9(6) . . ?

loop_
_geom_bond_atom_site_label_1
_geom_bond_atom_site_label_2
_geom_bond_distance
_geom_bond_site_symmetry_2
_geom_bond_publ_flag
Ru1 N6 1.959(2) . ?
Ru1 N5 2.069(2) . ?
Ru1 N2 2.073(2) . ?
Ru1 N1 2.081(2) . ?
Ru1 N7 2.084(2) . ?
Ru1 N8 2.087(2) . ?
N1 C5 1.343(3) . ?
N1 C1 1.366(3) . ?
C1 C2 1.379(4) . ?
C1 C6 1.466(4) . ?
N2 C6 1.338(3) . ?
N2 N3 1.353(3) . ?
C2 C3 1.368(4) . ?
N3 C8 1.361(3) . ?
C3 C4 1.382(4) . ?
N4 C13 1.338(4) . ?
N4 C9 1.355(4) . ?
C4 C5 1.388(4) . ?
N5 C18 1.353(3) . ?
N5 C14 1.370(3) . ?
N6 C20 1.357(3) . ?
N6 C19 1.361(3) . ?
C6 C7 1.404(4) . ?
N7 C28 1.344(3) . ?
N7 C24 1.370(3) . ?
C7 C8 1.378(4) . ?
N8 C33 1.349(3) . ?
N8 C29 1.353(3) . ?
C8 C9 1.469(4) . ?
C9 C10 1.379(4) . ?
C10 C11 1.395(5) . ?
C11 C12 1.378(5) . ?
C12 C13 1.367(5) . ?
C14 C15 1.384(4) . ?
C14 C19 1.472(4) . ?
C15 C16 1.385(4) . ?
C16 C17 1.368(5) . ?
C17 C18 1.386(4) . ?
C19 C23 1.389(4) . ?
C20 C21 1.386(4) . ?
C20 C24 1.468(3) . ?
C21 C22 1.390(4) . ?
C22 C23 1.380(4) . ?
C24 C25 1.391(4) . ?
C25 C26 1.382(4) . ?
C26 C27 1.373(4) . ?
C27 C28 1.380(4) . ?
C29 C30 1.381(4) . ?
C30 C31 1.385(4) . ?
C31 C32 1.379(4) . ?
C32 C33 1.385(4) . ?
P1 F6' 1.40(2) . ?
P1 F1' 1.42(3) . ?
P1 F2 1.555(2) . ?
P1 F6 1.575(3) . ?
P1 F4 1.586(2) . ?
P1 F5 1.588(2) . ?
P1 F3 1.597(2) . ?
P1 F1 1.633(2) . ?
P1 F4' 1.70(3) . ?
P1 F2' 1.76(2) . ?
P2 F10 1.584(2) . ?
P2 F12 1.5932(18) . ?
P2 F8 1.595(2) . ?
P2 F9 1.595(2) . ?
P2 F7 1.601(2) . ?
P2 F11 1.6125(19) . ?
C1L N1L 1.123(6) . ?
C1L C2L 1.416(6) . ?

loop_
_geom_torsion_atom_site_label_1
_geom_torsion_atom_site_label_2
_geom_torsion_atom_site_label_3
_geom_torsion_atom_site_label_4
_geom_torsion
_geom_torsion_site_symmetry_1
_geom_torsion_site_symmetry_2
_geom_torsion_site_symmetry_3
_geom_torsion_site_symmetry_4
_geom_torsion_publ_flag
N6 Ru1 N1 C5 -6.3(2) . . . . ?
N5 Ru1 N1 C5 -86.3(2) . . . . ?
N2 Ru1 N1 C5 176.9(2) . . . . ?
N7 Ru1 N1 C5 72.6(2) . . . . ?
N8 Ru1 N1 C5 137.1(5) . . . . ?
N6 Ru1 N1 C1 -178.80(17) . . . . ?
N5 Ru1 N1 C1 101.23(18) . . . . ?
N2 Ru1 N1 C1 4.39(17) . . . . ?
N7 Ru1 N1 C1 -99.91(18) . . . . ?
N8 Ru1 N1 C1 -35.4(6) . . . . ?
C5 N1 C1 C2 1.4(4) . . . . ?
Ru1 N1 C1 C2 174.5(2) . . . . ?
C5 N1 C1 C6 -179.2(2) . . . . ?
Ru1 N1 C1 C6 -6.1(3) . . . . ?
N6 Ru1 N2 C6 -32.2(8) . . . . ?
N5 Ru1 N2 C6 -94.26(18) . . . . ?
N1 Ru1 N2 C6 -1.76(17) . . . . ?
N7 Ru1 N2 C6 82.32(18) . . . . ?
N8 Ru1 N2 C6 172.39(17) . . . . ?
N6 Ru1 N2 N3 140.6(7) . . . . ?
N5 Ru1 N2 N3 78.6(2) . . . . ?
N1 Ru1 N2 N3 171.0(3) . . . . ?
N7 Ru1 N2 N3 -104.9(2) . . . . ?
N8 Ru1 N2 N3 -14.8(2) . . . . ?
N1 C1 C2 C3 -0.7(4) . . . . ?
C6 C1 C2 C3 -180.0(3) . . . . ?
C6 N2 N3 C8 -0.2(3) . . . . ?
Ru1 N2 N3 C8 -173.49(19) . . . . ?
C1 C2 C3 C4 -0.3(4) . . . . ?
C2 C3 C4 C5 0.4(4) . . . . ?
N6 Ru1 N5 C18 -178.3(3) . . . . ?
N2 Ru1 N5 C18 -3.9(2) . . . . ?
N1 Ru1 N5 C18 -81.7(2) . . . . ?
N7 Ru1 N5 C18 -174.6(2) . . . . ?
N8 Ru1 N5 C18 92.1(2) . . . . ?
N6 Ru1 N5 C14 1.14(17) . . . . ?
N2 Ru1 N5 C14 175.52(18) . . . . ?
N1 Ru1 N5 C14 97.74(18) . . . . ?
N7 Ru1 N5 C14 4.8(3) . . . . ?
N8 Ru1 N5 C14 -88.52(18) . . . . ?
C1 N1 C5 C4 -1.2(4) . . . . ?
Ru1 N1 C5 C4 -173.7(2) . . . . ?
C3 C4 C5 N1 0.4(4) . . . . ?
N5 Ru1 N6 C20 -179.40(19) . . . . ?
N2 Ru1 N6 C20 117.6(7) . . . . ?
N1 Ru1 N6 C20 87.78(18) . . . . ?
N7 Ru1 N6 C20 1.93(17) . . . . ?
N8 Ru1 N6 C20 -86.81(18) . . . . ?
N5 Ru1 N6 C19 -2.61(18) . . . . ?
N2 Ru1 N6 C19 -65.6(8) . . . . ?
N1 Ru1 N6 C19 -95.44(18) . . . . ?
N7 Ru1 N6 C19 178.72(19) . . . . ?
N8 Ru1 N6 C19 89.98(18) . . . . ?
N3 N2 C6 C7 0.7(3) . . . . ?
Ru1 N2 C6 C7 175.64(17) . . . . ?
N3 N2 C6 C1 -175.9(2) . . . . ?
Ru1 N2 C6 C1 -0.9(3) . . . . ?
N1 C1 C6 N2 4.6(3) . . . . ?
C2 C1 C6 N2 -176.1(2) . . . . ?
N1 C1 C6 C7 -171.0(3) . . . . ?
C2 C1 C6 C7 8.4(5) . . . . ?
N6 Ru1 N7 C28 177.7(2) . . . . ?
N5 Ru1 N7 C28 174.1(2) . . . . ?
N2 Ru1 N7 C28 3.5(2) . . . . ?
N1 Ru1 N7 C28 79.9(2) . . . . ?
N8 Ru1 N7 C28 -91.9(2) . . . . ?
N6 Ru1 N7 C24 -0.16(16) . . . . ?
N5 Ru1 N7 C24 -3.8(3) . . . . ?
N2 Ru1 N7 C24 -174.38(16) . . . . ?
N1 Ru1 N7 C24 -98.03(17) . . . . ?
N8 Ru1 N7 C24 90.20(17) . . . . ?
N2 C6 C7 C8 -0.9(3) . . . . ?
C1 C6 C7 C8 174.8(3) . . . . ?
N6 Ru1 N8 C33 -46.5(2) . . . . ?
N5 Ru1 N8 C33 33.1(2) . . . . ?
N2 Ru1 N8 C33 130.92(19) . . . . ?
N1 Ru1 N8 C33 169.8(4) . . . . ?
N7 Ru1 N8 C33 -125.8(2) . . . . ?
N6 Ru1 N8 C29 130.94(19) . . . . ?
N5 Ru1 N8 C29 -149.51(19) . . . . ?
N2 Ru1 N8 C29 -51.65(19) . . . . ?
N1 Ru1 N8 C29 -12.8(6) . . . . ?
N7 Ru1 N8 C29 51.61(19) . . . . ?
N2 N3 C8 C7 -0.4(3) . . . . ?
N2 N3 C8 C9 179.4(2) . . . . ?
C6 C7 C8 N3 0.8(3) . . . . ?
C6 C7 C8 C9 -179.0(3) . . . . ?
C13 N4 C9 C10 1.4(4) . . . . ?
C13 N4 C9 C8 -179.3(3) . . . . ?
N3 C8 C9 N4 -179.7(2) . . . . ?
C7 C8 C9 N4 0.0(4) . . . . ?
N3 C8 C9 C10 -0.4(4) . . . . ?
C7 C8 C9 C10 179.3(3) . . . . ?
N4 C9 C10 C11 -0.3(5) . . . . ?
C8 C9 C10 C11 -179.5(3) . . . . ?
C9 C10 C11 C12 -0.9(5) . . . . ?
C10 C11 C12 C13 1.0(5) . . . . ?
C9 N4 C13 C12 -1.3(5) . . . . ?
C11 C12 C13 N4 0.2(6) . . . . ?
C18 N5 C14 C15 -0.3(4) . . . . ?
Ru1 N5 C14 C15 -179.7(2) . . . . ?
C18 N5 C14 C19 179.8(2) . . . . ?
Ru1 N5 C14 C19 0.3(3) . . . . ?
N5 C14 C15 C16 0.2(4) . . . . ?
C19 C14 C15 C16 -179.9(3) . . . . ?
C14 C15 C16 C17 0.3(5) . . . . ?
C15 C16 C17 C18 -0.6(6) . . . . ?
C14 N5 C18 C17 -0.1(4) . . . . ?
Ru1 N5 C18 C17 179.3(2) . . . . ?
C16 C17 C18 N5 0.5(5) . . . . ?
C20 N6 C19 C23 2.6(4) . . . . ?
Ru1 N6 C19 C23 -174.15(18) . . . . ?
C20 N6 C19 C14 -179.8(2) . . . . ?
Ru1 N6 C19 C14 3.5(3) . . . . ?
N5 C14 C19 N6 -2.4(3) . . . . ?
C15 C14 C19 N6 177.7(2) . . . . ?
N5 C14 C19 C23 175.0(2) . . . . ?
C15 C14 C19 C23 -4.9(4) . . . . ?
C19 N6 C20 C21 -1.2(4) . . . . ?
Ru1 N6 C20 C21 175.46(18) . . . . ?
C19 N6 C20 C24 -179.9(2) . . . . ?
Ru1 N6 C20 C24 -3.2(3) . . . . ?
N6 C20 C21 C22 -0.8(4) . . . . ?
C24 C20 C21 C22 177.6(2) . . . . ?
C20 C21 C22 C23 1.5(4) . . . . ?
C21 C22 C23 C19 -0.2(4) . . . . ?
N6 C19 C23 C22 -1.8(4) . . . . ?
C14 C19 C23 C22 -179.1(3) . . . . ?
C28 N7 C24 C25 0.5(4) . . . . ?
Ru1 N7 C24 C25 178.65(19) . . . . ?
C28 N7 C24 C20 -179.6(2) . . . . ?
Ru1 N7 C24 C20 -1.4(3) . . . . ?
N6 C20 C24 N7 2.9(3) . . . . ?
C21 C20 C24 N7 -175.6(2) . . . . ?
N6 C20 C24 C25 -177.2(2) . . . . ?
C21 C20 C24 C25 4.3(4) . . . . ?
N7 C24 C25 C26 0.0(4) . . . . ?
C20 C24 C25 C26 -180.0(2) . . . . ?
C24 C25 C26 C27 0.0(4) . . . . ?
C25 C26 C27 C28 -0.3(4) . . . . ?
C24 N7 C28 C27 -0.9(4) . . . . ?
Ru1 N7 C28 C27 -178.7(2) . . . . ?
C26 C27 C28 N7 0.8(4) . . . . ?
C33 N8 C29 C30 0.5(4) . . . . ?
Ru1 N8 C29 C30 -177.1(2) . . . . ?
N8 C29 C30 C31 0.0(4) . . . . ?
C29 C30 C31 C32 -0.2(4) . . . . ?
C30 C31 C32 C33 -0.1(4) . . . . ?
C29 N8 C33 C32 -0.9(4) . . . . ?
Ru1 N8 C33 C32 176.62(19) . . . . ?
C31 C32 C33 N8 0.7(4) . . . . ?
